data_7240663
loop_
_publ_author_name
'Kornyakov, Ilya V.'
'Tyumentseva, Olga S.'
'Gurzhiy, Vladislav V.'
'Krivovichev, Sergey V.'

_publ_section_title
;
 Dimensional Evolution in Hydrated K+-bearing Uranyl Sulfates: From
 2D-sheet to 3D-framework
;
_journal_name_full CrystEngComm
_journal_paper_doi 10.1039/D0CE00673D
_journal_year 2020
_chemical_formula_moiety 'O27 S5 U3, 3.5(K), 2(O)'
_chemical_formula_sum 'K3.5 O29 S5 U3'
_chemical_formula_weight 1475.24
_space_group_crystal_system monoclinic
_space_group_IT_number 14
_space_group_name_Hall '-P 2yn'
_space_group_name_H-M_alt 'P 1 21/n 1'
_atom_sites_solution_primary dual
_audit_creation_date 2019-10-30
_audit_creation_method
;
Olex2 1.2
(compiled 2018.05.29 svn.r3508 for OlexSys, GUI svn.r5506)
;
_audit_update_record
;
2020-04-13 deposited with the CCDC.	2020-06-08 downloaded from the CCDC.
;
_cell_angle_alpha 90
_cell_angle_beta 98.038(2)
_cell_angle_gamma 90
_cell_formula_units_Z 4
_cell_length_a 9.8901(3)
_cell_length_b 16.1105(5)
_cell_length_c 17.2862(5)
_cell_measurement_reflns_used 4154
_cell_measurement_temperature 296(3)
_cell_measurement_theta_max 27.17
_cell_measurement_theta_min 2.25
_cell_volume 2727.23(14)
_computing_molecular_graphics 'Olex2 (Dolomanov et al., 2009)'
_computing_publication_material 'Olex2 (Dolomanov et al., 2009)'
_computing_structure_refinement 'ShelXL (Sheldrick, 2015)'
_computing_structure_solution 'ShelXT (Sheldrick, 2015)'
_diffrn_ambient_temperature 296(3)
_diffrn_measured_fraction_theta_full 1.000
_diffrn_measured_fraction_theta_max 1.000
_diffrn_measurement_device_type 'Bruker APEX-II CCD'
_diffrn_measurement_method '\f and \w scans'
_diffrn_radiation_monochromator graphite
_diffrn_radiation_type MoK\a
_diffrn_radiation_wavelength 0.71073
_diffrn_reflns_av_R_equivalents 0.0648
_diffrn_reflns_av_unetI/netI 0.0616
_diffrn_reflns_Laue_measured_fraction_full 1.000
_diffrn_reflns_Laue_measured_fraction_max 1.000
_diffrn_reflns_limit_h_max 12
_diffrn_reflns_limit_h_min -11
_diffrn_reflns_limit_k_max 20
_diffrn_reflns_limit_k_min -15
_diffrn_reflns_limit_l_max 21
_diffrn_reflns_limit_l_min -22
_diffrn_reflns_number 26393
_diffrn_reflns_point_group_measured_fraction_full 1.000
_diffrn_reflns_point_group_measured_fraction_max 1.000
_diffrn_reflns_theta_full 25.242
_diffrn_reflns_theta_max 27.492
_diffrn_reflns_theta_min 1.736
_diffrn_standards_number 0
_exptl_absorpt_coefficient_mu 18.800
_exptl_absorpt_correction_T_max 0.3382
_exptl_absorpt_correction_T_min 0.1961
_exptl_absorpt_correction_type multi-scan
_exptl_crystal_colour 'clear yellow'
_exptl_crystal_colour_lustre clear
_exptl_crystal_colour_primary yellow
_exptl_crystal_density_diffrn 3.593
_exptl_crystal_description needle
_exptl_crystal_F_000 2618
_exptl_crystal_size_max 0.21
_exptl_crystal_size_mid 0.08
_exptl_crystal_size_min 0.08
_refine_diff_density_max 1.729
_refine_diff_density_min -1.621
_refine_diff_density_rms 0.282
_refine_ls_extinction_coef 0.00035(3)
_refine_ls_extinction_expression Fc^*^=kFc[1+0.001xFc^2^\l^3^/sin(2\q)]^-1/4^
_refine_ls_extinction_method SHELXL
_refine_ls_goodness_of_fit_ref 1.036
_refine_ls_hydrogen_treatment undef
_refine_ls_matrix_type full
_refine_ls_number_parameters 393
_refine_ls_number_reflns 6259
_refine_ls_number_restraints 30
_refine_ls_restrained_S_all 1.038
_refine_ls_R_factor_all 0.0626
_refine_ls_R_factor_gt 0.0358
_refine_ls_shift/su_max 0.002
_refine_ls_shift/su_mean 0.000
_refine_ls_structure_factor_coef Fsqd
_refine_ls_weighting_details 'w=1/[\s^2^(Fo^2^)+(0.0290P)^2^+13.5932P] where P=(Fo^2^+2Fc^2^)/3'
_refine_ls_weighting_scheme calc
_refine_ls_wR_factor_gt 0.0724
_refine_ls_wR_factor_ref 0.0810
_reflns_Friedel_coverage 0.000
_reflns_number_gt 4615
_reflns_number_total 6259
_reflns_threshold_expression 'I > 2\s(I)'
_cod_data_source_file d0ce00673d2.cif
_cod_data_source_block Compound_3
_cod_original_formula_sum 'K3.50 O29 S5 U3'
_cod_database_code 7240663
_shelxl_version_number 2014/6
_shelx_space_group_comment
;
The symmetry employed for this shelxl refinement is uniquely defined
by the following loop, which should always be used as a source of
symmetry information in preference to the above space-group names.
They are only intended as comments.
;
_olex2_refinement_description
;
1. Uiso/Uaniso restraints and constraints
Uanis(O29A) \\sim Ueq, Uanis(O29B) \\sim Ueq, Uanis(O29C) \\sim Ueq,
Uanis(O29D) \\sim Ueq: with sigma of 0.004 and sigma for terminal atoms of 0.008
Uanis(K4B) \\sim Ueq: with sigma of 0.008 and sigma for terminal atoms of 0.012
Uanis(O28A) = Uanis(O28B)
Uanis(O29A) = Uanis(O29C) = Uanis(O24)
Uanis(O29B) = Uanis(O29D) = Uanis(O24)
2. Others
 Sof(O28A)=1-FVAR(1)
 Sof(O28B)=FVAR(1)
 Fixed Sof: K3(0.5) K4A(0.2) K4B(0.2) K4C(0.6) O29A(0.25) O29B(0.25)
 O29C(0.25) O29D(0.25)
;
_olex2_submission_special_instructions 'No special instructions were received'

loop_
_space_group_symop_operation_xyz
'x, y, z'
'-x+1/2, y+1/2, -z+1/2'
'-x, -y, -z'
'x-1/2, -y-1/2, z-1/2'

loop_
_atom_site_label
_atom_site_type_symbol
_atom_site_fract_x
_atom_site_fract_y
_atom_site_fract_z
_atom_site_U_iso_or_equiv
_atom_site_adp_type
_atom_site_occupancy
_atom_site_site_symmetry_order
_atom_site_calc_flag
_atom_site_refinement_flags_posn
_atom_site_refinement_flags_adp
_atom_site_refinement_flags_occupancy
_atom_site_disorder_assembly
_atom_site_disorder_group
U1 U 0.99943(3) 0.74679(2) 0.52165(2) 0.01534(10) Uani 1 1 d . . . . .
U2 U 0.50238(3) 0.64438(2) 0.60581(2) 0.01567(10) Uani 1 1 d . . . . .
U3 U 0.42653(3) 0.85438(2) 0.31350(2) 0.01582(10) Uani 1 1 d . . . . .
K1 K 0.6954(3) 0.38866(18) 0.63426(19) 0.0560(8) Uani 1 1 d . . . . .
K2 K 0.8045(3) 0.51750(16) 0.41637(17) 0.0416(7) Uani 1 1 d . . . . .
K3 K 1.0000 1.0000 0.5000 0.0719(15) Uani 1 2 d . . P . .
K4A K 0.7313(12) 0.9580(7) 0.4744(9) 0.036(3) Uani 0.2 1 d . . P . .
K4B K 0.6704(14) 0.9271(10) 0.5387(12) 0.063(4) Uani 0.2 1 d . U P . .
K4C K 0.6552(4) 0.8762(2) 0.6105(3) 0.0309(10) Uani 0.6 1 d . . P . .
S1 S 1.2134(2) 0.69382(15) 0.70512(14) 0.0175(5) Uani 1 1 d . . . . .
S2 S 0.8487(2) 0.57750(14) 0.61546(14) 0.0159(5) Uani 1 1 d . . . . .
S3 S 0.6491(2) 0.71281(15) 0.43566(14) 0.0172(5) Uani 1 1 d . . . . .
S4 S 0.6027(2) 0.52968(15) 0.78494(14) 0.0206(5) Uani 1 1 d . . . . .
S5 S 0.3234(2) 0.82322(15) 0.50257(14) 0.0183(5) Uani 1 1 d . . . . .
O1 O 1.0900(7) 0.6617(4) 0.4924(4) 0.0272(17) Uani 1 1 d . . . . .
O2 O 0.9109(7) 0.8334(4) 0.5510(4) 0.0254(16) Uani 1 1 d . . . . .
O3 O 0.4172(6) 0.5755(4) 0.5366(4) 0.0240(16) Uani 1 1 d . . . . .
O4 O 0.5856(7) 0.7140(4) 0.6742(4) 0.0253(16) Uani 1 1 d . . . . .
O5 O 0.3771(7) 0.7595(4) 0.2694(4) 0.0249(16) Uani 1 1 d . . . . .
O6 O 0.4767(6) 0.9485(4) 0.3589(4) 0.0221(15) Uani 1 1 d . . . . .
O7 O 1.2920(7) 0.6367(4) 0.6610(4) 0.0245(16) Uani 1 1 d . . . . .
O8 O 1.1231(7) 0.6414(4) 0.7455(4) 0.0223(15) Uani 1 1 d . . . . .
O9 O 1.3026(7) 0.7440(5) 0.7592(4) 0.0306(17) Uani 1 1 d . . . . .
O10 O 1.1289(6) 0.7486(4) 0.6479(4) 0.0195(14) Uani 1 1 d . . . . .
O11 O 0.9273(7) 0.5200(4) 0.5752(4) 0.0335(19) Uani 1 1 d . . . . .
O12 O 0.8691(7) 0.5625(4) 0.6998(4) 0.0234(16) Uani 1 1 d . . . . .
O13 O 0.8861(7) 0.6650(4) 0.6030(4) 0.0255(16) Uani 1 1 d . . . . .
O14 O 0.7016(6) 0.5675(4) 0.5860(4) 0.0223(16) Uani 1 1 d . . . . .
O15 O 0.5775(7) 0.6447(4) 0.3945(4) 0.0290(17) Uani 1 1 d . . . . .
O16 O 0.6135(7) 0.7218(4) 0.5157(4) 0.0255(16) Uani 1 1 d . . . . .
O17 O 0.7983(6) 0.6983(4) 0.4431(4) 0.0180(14) Uani 1 1 d . . . . .
O18 O 0.6176(6) 0.7938(4) 0.3954(4) 0.0208(15) Uani 1 1 d . . . . .
O19 O 0.6785(8) 0.4533(5) 0.7879(5) 0.046(2) Uani 1 1 d . . . . .
O20 O 0.4963(9) 0.5284(6) 0.8347(5) 0.050(2) Uani 1 1 d . . . . .
O21 O 0.6916(7) 0.6021(4) 0.8093(4) 0.0279(17) Uani 1 1 d . . . . .
O22 O 0.5373(7) 0.5423(4) 0.7035(4) 0.0265(16) Uani 1 1 d . . . . .
O23 O 0.4051(7) 0.8948(5) 0.5235(5) 0.039(2) Uani 1 1 d . . . . .
O24 O 0.3599(7) 0.7552(4) 0.5564(4) 0.0309(15) Uani 1 1 d . . . . .
O25 O 0.1773(6) 0.8422(4) 0.5057(4) 0.0187(14) Uani 1 1 d . . . . .
O26 O 0.3378(6) 0.7939(4) 0.4238(4) 0.0233(16) Uani 1 1 d . . . . .
O27W O 0.9769(8) 0.8002(5) 0.3871(4) 0.046(2) Uani 1 1 d . . . . .
O28A O 0.579(6) 0.827(3) 0.798(3) 0.083(5) Uani 0.25(2) 1 d . . P A 2
O28B O 0.5447(18) 0.8722(9) 0.7584(10) 0.083(5) Uani 0.75(2) 1 d . . P A 1
O29A O 1.390(3) 0.3821(17) 0.7722(17) 0.0309(15) Uani 0.25 1 d . U P B 4
O29B O 1.312(3) 0.4111(18) 0.8123(17) 0.0309(15) Uani 0.25 1 d . U P C 3
O29C O 1.239(3) 0.4389(18) 0.7477(18) 0.0309(15) Uani 0.25 1 d . U P D 2
O29D O 1.132(3) 0.4505(17) 0.7250(17) 0.0309(15) Uani 0.25 1 d . U P E 1

loop_
_atom_site_aniso_label
_atom_site_aniso_U_11
_atom_site_aniso_U_22
_atom_site_aniso_U_33
_atom_site_aniso_U_23
_atom_site_aniso_U_13
_atom_site_aniso_U_12
U1 0.01317(16) 0.01730(18) 0.01560(18) 0.00220(15) 0.00223(13) -0.00007(15)
U2 0.01311(17) 0.01999(19) 0.01409(19) 0.00112(15) 0.00251(14) 0.00023(14)
U3 0.01708(18) 0.01779(19) 0.01288(19) 0.00078(15) 0.00318(14) 0.00096(14)
K1 0.063(2) 0.0436(17) 0.059(2) 0.0020(15) -0.0001(17) -0.0202(15)
K2 0.0302(13) 0.0373(15) 0.0570(19) -0.0139(13) 0.0058(13) -0.0004(11)
K3 0.090(4) 0.053(3) 0.078(4) -0.003(3) 0.031(3) -0.006(3)
K4A 0.022(6) 0.017(6) 0.064(9) 0.001(6) -0.015(6) -0.004(5)
K4B 0.027(6) 0.054(8) 0.101(10) -0.045(8) -0.016(7) 0.017(6)
K4C 0.0196(18) 0.032(2) 0.040(3) -0.0199(19) 0.0000(18) -0.0109(16)
S1 0.0131(10) 0.0251(13) 0.0143(12) 0.0002(10) 0.0019(9) 0.0010(10)
S2 0.0132(11) 0.0189(12) 0.0160(12) -0.0022(10) 0.0032(9) -0.0011(9)
S3 0.0116(11) 0.0227(12) 0.0173(12) 0.0024(10) 0.0020(9) -0.0003(9)
S4 0.0210(12) 0.0238(13) 0.0172(13) 0.0032(11) 0.0033(10) -0.0012(10)
S5 0.0129(11) 0.0250(13) 0.0174(13) 0.0039(10) 0.0032(10) 0.0018(10)
O1 0.023(4) 0.026(4) 0.034(5) -0.008(3) 0.009(3) 0.005(3)
O2 0.019(3) 0.026(4) 0.033(4) 0.001(3) 0.008(3) 0.002(3)
O3 0.020(3) 0.035(4) 0.018(4) -0.005(3) 0.008(3) -0.002(3)
O4 0.024(4) 0.024(4) 0.029(4) 0.000(3) 0.005(3) -0.001(3)
O5 0.028(4) 0.024(4) 0.023(4) -0.008(3) 0.005(3) -0.003(3)
O6 0.025(4) 0.024(4) 0.018(4) -0.001(3) 0.005(3) 0.001(3)
O7 0.026(4) 0.033(4) 0.018(4) 0.001(3) 0.015(3) 0.003(3)
O8 0.024(4) 0.031(4) 0.014(4) 0.006(3) 0.012(3) 0.000(3)
O9 0.026(4) 0.041(4) 0.022(4) -0.004(4) -0.007(3) -0.011(3)
O10 0.017(3) 0.024(3) 0.016(3) 0.006(3) -0.002(3) 0.002(3)
O11 0.029(4) 0.037(4) 0.037(5) -0.016(4) 0.012(4) 0.010(3)
O12 0.037(4) 0.017(3) 0.016(4) 0.002(3) 0.005(3) -0.007(3)
O13 0.029(4) 0.027(4) 0.020(4) 0.004(3) 0.002(3) -0.012(3)
O14 0.014(3) 0.021(4) 0.031(4) -0.003(3) 0.001(3) -0.003(3)
O15 0.023(4) 0.026(4) 0.036(5) -0.003(3) -0.002(3) -0.006(3)
O16 0.027(4) 0.030(4) 0.022(4) 0.007(3) 0.013(3) 0.004(3)
O17 0.012(3) 0.021(4) 0.019(4) -0.002(3) -0.001(3) -0.002(3)
O18 0.021(3) 0.023(4) 0.018(4) 0.011(3) 0.000(3) 0.005(3)
O19 0.045(5) 0.026(4) 0.064(6) 0.008(4) -0.008(4) 0.011(4)
O20 0.049(5) 0.073(6) 0.036(5) -0.003(5) 0.029(4) -0.014(5)
O21 0.024(4) 0.029(4) 0.028(4) -0.003(3) -0.007(3) -0.006(3)
O22 0.028(4) 0.026(4) 0.024(4) 0.006(3) 0.000(3) -0.009(3)
O23 0.026(4) 0.041(5) 0.051(6) -0.018(4) 0.010(4) -0.014(4)
O24 0.033(3) 0.036(3) 0.028(3) 0.012(2) 0.015(2) 0.008(2)
O25 0.015(3) 0.017(3) 0.025(4) 0.003(3) 0.005(3) 0.000(3)
O26 0.019(3) 0.033(4) 0.020(4) 0.004(3) 0.010(3) 0.007(3)
O27W 0.059(6) 0.058(6) 0.018(4) 0.015(4) -0.003(4) -0.034(5)
O28A 0.139(14) 0.045(10) 0.061(11) -0.008(7) -0.001(10) -0.028(9)
O28B 0.139(14) 0.045(10) 0.061(11) -0.008(7) -0.001(10) -0.028(9)
O29A 0.033(3) 0.036(3) 0.028(3) 0.012(2) 0.015(2) 0.008(2)
O29B 0.033(3) 0.036(3) 0.028(3) 0.012(2) 0.015(2) 0.008(2)
O29C 0.033(3) 0.036(3) 0.028(3) 0.012(2) 0.015(2) 0.008(2)
O29D 0.033(3) 0.036(3) 0.028(3) 0.012(2) 0.015(2) 0.008(2)

loop_
_atom_type_symbol
_atom_type_description
_atom_type_scat_dispersion_real
_atom_type_scat_dispersion_imag
_atom_type_scat_source
K K 0.2009 0.2494 'International Tables Vol C Tables 4.2.6.8 and 6.1.1.4'
O O 0.0106 0.0060 'International Tables Vol C Tables 4.2.6.8 and 6.1.1.4'
S S 0.1246 0.1234 'International Tables Vol C Tables 4.2.6.8 and 6.1.1.4'
U U -9.6767 9.6646 'International Tables Vol C Tables 4.2.6.8 and 6.1.1.4'

loop_
_geom_angle_atom_site_label_1
_geom_angle_atom_site_label_2
_geom_angle_atom_site_label_3
_geom_angle
_geom_angle_site_symmetry_1
_geom_angle_site_symmetry_3
_geom_angle_publ_flag
O1 U1 O2 179.0(3) . . ?
O1 U1 O10 92.5(3) . . ?
O1 U1 O13 92.3(3) . . ?
O1 U1 O17 89.9(3) . . ?
O1 U1 O25 93.2(3) . 1_655 ?
O1 U1 O27W 89.0(3) . . ?
O2 U1 O10 87.2(3) . . ?
O2 U1 O13 88.5(3) . . ?
O2 U1 O17 90.8(3) . . ?
O2 U1 O25 85.8(3) . 1_655 ?
O2 U1 O27W 90.7(3) . . ?
O10 U1 O17 146.1(2) . . ?
O10 U1 O25 77.7(2) . 1_655 ?
O10 U1 O27W 146.3(2) . . ?
O13 U1 O10 72.2(2) . . ?
O13 U1 O17 74.0(2) . . ?
O13 U1 O25 149.5(2) . 1_655 ?
O13 U1 O27W 141.4(2) . . ?
O17 U1 O25 135.9(2) . 1_655 ?
O17 U1 O27W 67.5(2) . . ?
O25 U1 O27W 68.6(2) 1_655 . ?
O3 U2 O7 83.0(3) . 1_455 ?
O3 U2 O14 84.4(3) . . ?
O3 U2 O16 96.1(3) . . ?
O3 U2 O22 93.2(3) . . ?
O3 U2 O24 91.5(3) . . ?
O4 U2 O3 179.2(3) . . ?
O4 U2 O7 96.7(3) . 1_455 ?
O4 U2 O14 96.3(3) . . ?
O4 U2 O16 83.7(3) . . ?
O4 U2 O22 87.4(3) . . ?
O4 U2 O24 87.7(3) . . ?
O14 U2 O7 143.5(2) . 1_455 ?
O16 U2 O7 142.1(2) . 1_455 ?
O16 U2 O14 73.3(2) . . ?
O22 U2 O7 74.2(2) . 1_455 ?
O22 U2 O14 72.5(2) . . ?
O22 U2 O16 143.4(2) . . ?
O22 U2 O24 144.1(2) . . ?
O24 U2 O7 71.2(2) . 1_455 ?
O24 U2 O14 143.3(2) . . ?
O24 U2 O16 71.0(2) . . ?
O5 U3 O8 90.5(3) . 4_575 ?
O5 U3 O12 96.5(3) . 4_575 ?
O5 U3 O18 92.9(3) . . ?
O5 U3 O21 91.8(3) . 4_575 ?
O5 U3 O26 83.1(3) . . ?
O6 U3 O5 179.1(3) . . ?
O6 U3 O8 89.8(3) . 4_575 ?
O6 U3 O12 84.4(3) . 4_575 ?
O6 U3 O18 86.4(3) . . ?
O6 U3 O21 88.5(3) . 4_575 ?
O6 U3 O26 96.2(3) . . ?
O8 U3 O21 144.5(2) 4_575 4_575 ?
O8 U3 O26 143.5(2) 4_575 . ?
O12 U3 O8 72.4(2) 4_575 4_575 ?
O12 U3 O18 142.4(2) 4_575 . ?
O12 U3 O21 72.2(2) 4_575 4_575 ?
O12 U3 O26 143.9(2) 4_575 . ?
O18 U3 O8 71.2(2) . 4_575 ?
O18 U3 O21 143.9(2) . 4_575 ?
O18 U3 O26 73.3(2) . . ?
O26 U3 O21 71.8(2) . 4_575 ?
O7 S1 O10 108.2(4) . . ?
O8 S1 O7 106.5(4) . . ?
O8 S1 O10 109.4(4) . . ?
O9 S1 O7 111.4(4) . . ?
O9 S1 O8 111.7(4) . . ?
O9 S1 O10 109.5(4) . . ?
O11 S2 O12 111.4(4) . . ?
O11 S2 O13 112.1(4) . . ?
O11 S2 O14 109.4(4) . . ?
O12 S2 O13 107.5(4) . . ?
O12 S2 O14 108.4(4) . . ?
O13 S2 O14 107.9(4) . . ?
O15 S3 O16 111.8(4) . . ?
O15 S3 O17 109.8(4) . . ?
O15 S3 O18 112.3(4) . . ?
O16 S3 O17 107.3(4) . . ?
O16 S3 O18 106.8(4) . . ?
O17 S3 O18 108.6(4) . . ?
O19 S4 O20 112.6(5) . . ?
O19 S4 O21 112.1(5) . . ?
O19 S4 O22 107.9(5) . . ?
O20 S4 O21 107.0(5) . . ?
O20 S4 O22 108.1(5) . . ?
O22 S4 O21 108.9(4) . . ?
O23 S5 O24 111.6(5) . . ?
O23 S5 O25 110.1(4) . . ?
O23 S5 O26 111.8(4) . . ?
O24 S5 O25 106.7(4) . . ?
O24 S5 O26 107.7(4) . . ?
O26 S5 O25 108.8(4) . . ?
S1 O7 U2 135.7(4) . 1_655 ?
S1 O8 U3 143.0(4) . 4_676 ?
S1 O10 U1 141.6(4) . . ?
S2 O12 U3 135.5(4) . 4_676 ?
S2 O13 U1 141.2(4) . . ?
S2 O14 U2 133.1(4) . . ?
S3 O16 U2 138.7(4) . . ?
S3 O17 U1 137.8(4) . . ?
S3 O18 U3 136.6(4) . . ?
S4 O21 U3 139.9(4) . 4_676 ?
S4 O22 U2 141.4(4) . . ?
S5 O24 U2 152.4(4) . . ?
S5 O25 U1 127.6(4) . 1_455 ?
S5 O26 U3 134.1(4) . . ?

loop_
_geom_bond_atom_site_label_1
_geom_bond_atom_site_label_2
_geom_bond_distance
_geom_bond_site_symmetry_2
_geom_bond_publ_flag
U1 O1 1.751(6) . ?
U1 O2 1.759(6) . ?
U1 O10 2.372(6) . ?
U1 O13 2.326(6) . ?
U1 O17 2.378(6) . ?
U1 O25 2.381(6) 1_655 ?
U1 O27W 2.460(7) . ?
U2 O3 1.759(7) . ?
U2 O4 1.750(7) . ?
U2 O7 2.410(6) 1_455 ?
U2 O14 2.392(6) . ?
U2 O16 2.381(6) . ?
U2 O22 2.348(7) . ?
U2 O24 2.359(7) . ?
U3 O5 1.748(6) . ?
U3 O6 1.747(7) . ?
U3 O8 2.409(6) 4_575 ?
U3 O12 2.380(7) 4_575 ?
U3 O18 2.404(6) . ?
U3 O21 2.418(7) 4_575 ?
U3 O26 2.413(6) . ?
S1 O7 1.483(7) . ?
S1 O8 1.475(6) . ?
S1 O9 1.441(7) . ?
S1 O10 1.491(6) . ?
S2 O11 1.448(7) . ?
S2 O12 1.465(7) . ?
S2 O13 1.480(7) . ?
S2 O14 1.482(6) . ?
S3 O15 1.439(7) . ?
S3 O16 1.482(7) . ?
S3 O17 1.482(6) . ?
S3 O18 1.491(6) . ?
S4 O19 1.438(8) . ?
S4 O20 1.450(7) . ?
S4 O21 1.486(7) . ?
S4 O22 1.478(7) . ?
S5 O23 1.426(7) . ?
S5 O24 1.451(7) . ?
S5 O25 1.485(6) . ?
S5 O26 1.467(7) . ?
O7 U2 2.410(6) 1_655 ?
O8 U3 2.409(6) 4_676 ?
O12 U3 2.380(7) 4_676 ?
O21 U3 2.418(6) 4_676 ?
O25 U1 2.381(6) 1_455 ?
